data_2240175
loop_
_publ_author_name
'Dziuk, B\/la\.zej'
'Zarychta, Bartosz'
'Ejsmont, Krzysztof'

_publ_section_title
;
 Crystal structure of bis(allylammonium) oxalate
;
_journal_coeditor_code SU5011
_journal_issue 12
_journal_name_full 'Acta Crystallographica Section E'
_journal_page_first o1229
_journal_page_last o1230
_journal_paper_doi 10.1107/S1600536814023617
_journal_volume 70
_journal_year 2014
_chemical_formula_iupac '2C3 H8 N +, C2 O4 -'
_chemical_formula_moiety '2(C3 H8 N +), C2 O4  -'
_chemical_formula_sum 'C8 H16 N2 O4'
_chemical_formula_weight 204.23
_chemical_name_common 'allylammonium oxalate'
_chemical_name_systematic
;
Bis(allylammonium) oxalate
;
_space_group_crystal_system monoclinic
_space_group_IT_number 14
_space_group_name_Hall '-P 2yn'
_space_group_name_H-M_alt 'P 1 21/n 1'
_symmetry_space_group_name_Hall '-P 2yn'
_symmetry_space_group_name_H-M 'P 1 21/n 1'
_atom_sites_solution_hydrogens geom
_audit_creation_method SHELXL-2013
_cell_angle_alpha 90
_cell_angle_beta 93.969(4)
_cell_angle_gamma 90
_cell_formula_units_Z 12
_cell_length_a 6.7060(3)
_cell_length_b 12.1364(10)
_cell_length_c 40.6017(16)
_cell_measurement_reflns_used 21821
_cell_measurement_temperature 100.00(10)
_cell_measurement_theta_max 25.998
_cell_measurement_theta_min 3.018
_cell_volume 3296.5(3)
_computing_cell_refinement
;
CrysAlis CCD (Oxford Diffraction, 2008)
;
_computing_data_collection
;
CrysAlis CCD (Oxford Diffraction, 2008)
;
_computing_data_reduction
;
CrysAlis RED (Oxford Diffraction, 2008)
;
_computing_molecular_graphics
;
SHELXTL (Sheldrick, 2008) and PLATON (Spek, 2009)
;
_computing_publication_material
;
SHELXL2013 (Sheldrick, 2008)
;
_computing_structure_refinement
;
SHELXL2013 (Sheldrick, 2008)
;
_computing_structure_solution
;
SHELXS2013 (Sheldrick, 2008)
;
_diffrn_ambient_temperature 100.00(10)
_diffrn_measured_fraction_theta_full 0.999
_diffrn_measured_fraction_theta_max 0.999
_diffrn_measurement_device_type 'Oxford Diffraction Xcalibur CCD'
_diffrn_measurement_method '\w scan'
_diffrn_radiation_monochromator graphite
_diffrn_radiation_source 'fine-focus sealed tube'
_diffrn_radiation_type MoK\a
_diffrn_radiation_wavelength 0.71073
_diffrn_reflns_av_R_equivalents 0.0357
_diffrn_reflns_limit_h_max 8
_diffrn_reflns_limit_h_min -8
_diffrn_reflns_limit_k_max 13
_diffrn_reflns_limit_k_min -14
_diffrn_reflns_limit_l_max 47
_diffrn_reflns_limit_l_min -49
_diffrn_reflns_number 21821
_diffrn_reflns_theta_full 25.242
_diffrn_reflns_theta_max 25.998
_diffrn_reflns_theta_min 3.018
_diffrn_standards_decay_% 0
_diffrn_standards_interval_count 0
_diffrn_standards_interval_time 0
_exptl_absorpt_coefficient_mu 0.099
_exptl_absorpt_correction_type none
_exptl_crystal_colour colourless
_exptl_crystal_density_diffrn 1.235
_exptl_crystal_density_method 'not measured'
_exptl_crystal_description block
_exptl_crystal_F_000 1320
_exptl_crystal_size_max 0.25
_exptl_crystal_size_mid 0.15
_exptl_crystal_size_min 0.10
_refine_diff_density_max 0.570
_refine_diff_density_min -0.442
_refine_ls_extinction_method none
_refine_ls_goodness_of_fit_ref 1.027
_refine_ls_hydrogen_treatment constr
_refine_ls_matrix_type full
_refine_ls_number_parameters 397
_refine_ls_number_reflns 6460
_refine_ls_number_restraints 38
_refine_ls_restrained_S_all 1.025
_refine_ls_R_factor_all 0.0866
_refine_ls_R_factor_gt 0.0531
_refine_ls_shift/su_max 0.000
_refine_ls_shift/su_mean 0.000
_refine_ls_structure_factor_coef Fsqd
_refine_ls_weighting_details 'w=1/[\s^2^(Fo^2^)+(0.0677P)^2^] where P=(Fo^2^+2Fc^2^)/3'
_refine_ls_weighting_scheme calc
_refine_ls_wR_factor_gt 0.1233
_refine_ls_wR_factor_ref 0.1317
_reflns_number_gt 4306
_reflns_number_total 6460
_reflns_threshold_expression I>2\s(I)
_cod_data_source_file su5011sup1.cif
_cod_data_source_block I
_cod_database_code 2240175
_cod_database_fobs_code 2240175
_shelx_space_group_comment
;
The symmetry employed for this shelxl refinement is uniquely defined
by the following loop, which should always be used as a source of
symmetry information in preference to the above space-group names.
They are only intended as comments.
;
_shelxl_version_number .2013

loop_
_space_group_symop_operation_xyz
'x, y, z'
'-x+1/2, y+1/2, -z+1/2'
'-x, -y, -z'
'x-1/2, -y-1/2, z-1/2'

loop_
_atom_site_type_symbol
_atom_site_label
_atom_site_fract_x
_atom_site_fract_y
_atom_site_fract_z
_atom_site_U_iso_or_equiv
_atom_site_adp_type
_atom_site_calc_flag
_atom_site_occupancy
_atom_site_disorder_assembly
_atom_site_disorder_group
N N1 0.0693(2) 0.39719(14) 0.24556(4) 0.0168(4) Uani d 1 . .
H H1A 0.1840 0.3626 0.2509 0.025 Uiso calc 1 . .
H H1B -0.0319 0.3503 0.2469 0.025 Uiso calc 1 . .
H H1C 0.0549 0.4530 0.2594 0.025 Uiso calc 1 . .
C C1 0.0706(3) 0.43979(19) 0.21148(5) 0.0233(5) Uani d 1 . .
H H1D 0.0888 0.3789 0.1965 0.028 Uiso calc 1 . .
H H1E 0.1825 0.4898 0.2101 0.028 Uiso calc 1 . .
C C2 -0.1179(4) 0.4984(2) 0.20118(6) 0.0286(6) Uani d 1 . .
H H2D -0.2376 0.4615 0.2035 0.034 Uiso calc 1 . .
C C3 -0.1275(4) 0.5981(2) 0.18910(7) 0.0423(7) Uani d 1 . .
H H3D -0.0108 0.6375 0.1864 0.051 Uiso calc 1 . .
H H3E -0.2511 0.6297 0.1832 0.051 Uiso calc 1 . .
N N2 0.9169(2) 0.04985(13) 0.07308(4) 0.0146(4) Uani d 1 . .
H H2A 1.0339 0.0818 0.0786 0.022 Uiso calc 1 . .
H H2B 0.8945 -0.0030 0.0876 0.022 Uiso calc 1 . .
H H2C 0.8199 0.0999 0.0731 0.022 Uiso calc 1 . .
C C4 0.9211(3) 0.00129(18) 0.03964(5) 0.0197(5) Uani d 1 . .
H H4D 1.0297 -0.0514 0.0395 0.024 Uiso calc 1 . .
H H4E 0.9463 0.0591 0.0239 0.024 Uiso calc 1 . .
C C5 0.7292(3) -0.0550(2) 0.02916(6) 0.0247(5) Uani d 1 . .
H H5D 0.6114 -0.0148 0.0298 0.030 Uiso calc 1 . .
C C6 0.7165(4) -0.1577(2) 0.01908(6) 0.0354(7) Uani d 1 . .
H H6D 0.8317 -0.1999 0.0182 0.042 Uiso calc 1 . .
H H6E 0.5923 -0.1882 0.0129 0.042 Uiso calc 1 . .
N N3 0.7745(2) 0.40896(13) 0.05764(4) 0.0159(4) Uani d 1 . .
H H3A 0.7731 0.4511 0.0756 0.024 Uiso calc 1 . .
H H3B 0.8881 0.3709 0.0582 0.024 Uiso calc 1 . .
H H3C 0.6716 0.3625 0.0571 0.024 Uiso calc 1 . .
C C7 0.7589(3) 0.47910(18) 0.02790(6) 0.0262(6) Uani d 1 . .
H H7A 0.8698 0.5306 0.0290 0.031 Uiso calc 1 . .
H H7B 0.6364 0.5216 0.0278 0.031 Uiso calc 1 . .
C C8 0.7597(3) 0.4167(2) -0.00353(6) 0.0303(6) Uani d 1 . .
H H8A 0.7520 0.4582 -0.0228 0.036 Uiso calc 1 . .
C C9 0.7701(4) 0.3098(2) -0.00713(6) 0.0319(6) Uani d 1 . .
H H9A 0.7781 0.2642 0.0113 0.038 Uiso calc 1 . .
H H9B 0.7694 0.2793 -0.0282 0.038 Uiso calc 1 . .
N N4 1.2953(2) 0.54981(14) 0.09731(4) 0.0173(4) Uani d 1 . .
H H4A 1.1841 0.5880 0.0923 0.026 Uiso calc 1 . .
H H4B 1.3041 0.4947 0.0830 0.026 Uiso calc 1 . .
H H4C 1.4009 0.5939 0.0963 0.026 Uiso calc 1 . .
C C10 1.2902(4) 0.5047(2) 0.13118(6) 0.0285(6) Uani d 1 . .
H H10A 1.2791 0.5650 0.1466 0.034 Uiso calc 1 . .
H H10B 1.1728 0.4585 0.1323 0.034 Uiso calc 1 . .
C C11 1.4686(4) 0.4398(2) 0.14102(6) 0.0382(7) Uani d 1 . .
H H11A 1.5926 0.4719 0.1385 0.046 Uiso calc 1 . .
C C12 1.4659(5) 0.3402(3) 0.15312(7) 0.0548(9) Uani d 1 . .
H H12A 1.3446 0.3057 0.1560 0.066 Uiso calc 1 . .
H H12B 1.5854 0.3038 0.1588 0.066 Uiso calc 1 . .
N N5 0.4296(2) 0.89624(14) 0.10655(4) 0.0174(4) Uani d 1 . .
H H5A 0.3922 0.9540 0.0941 0.026 Uiso calc 1 . .
H H5B 0.3529 0.8386 0.1007 0.026 Uiso calc 1 . .
H H5C 0.5567 0.8801 0.1037 0.026 Uiso calc 1 . .
C C13 0.4079(4) 0.92265(19) 0.14159(6) 0.0270(6) Uani d 1 . .
H H13A 0.4922 0.9853 0.1478 0.032 Uiso calc 1 . .
H H13B 0.2705 0.9436 0.1443 0.032 Uiso calc 1 . .
C C14 0.4622(5) 0.8297(2) 0.16383(7) 0.0433(7) Uani d 1 . .
H H14A 0.5926 0.8043 0.1630 0.052 Uiso calc 1 . .
C C15 0.3600(5) 0.7797(2) 0.18369(7) 0.0518(9) Uani d 1 . .
H H15A 0.2281 0.8004 0.1859 0.062 Uiso calc 1 . .
H H15B 0.4159 0.7219 0.1962 0.062 Uiso calc 1 . .
N N6 0.9227(2) 0.05348(14) 0.22058(4) 0.0177(4) Uani d 1 . .
H H6A 0.9646 -0.0048 0.2325 0.027 Uiso calc 1 . .
H H6B 0.7959 0.0677 0.2243 0.027 Uiso calc 1 . .
H H6C 0.9981 0.1116 0.2264 0.027 Uiso calc 1 . .
C C16 0.9382(4) 0.0301(2) 0.18525(6) 0.0298(6) Uani d 1 . .
H H16A 1.0365 -0.0278 0.1833 0.036 Uiso calc 1 A 1
H H16B 0.8106 0.0016 0.1763 0.036 Uiso calc 1 A 1
C C17A 0.9923(12) 0.1216(5) 0.16504(16) 0.0347(15) Uani d 0.45 B 1
H H17A 1.1199 0.1483 0.1709 0.042 Uiso calc 0.45 B 1
C C18A 0.9094(14) 0.1719(13) 0.1421(4) 0.038(3) Uani d 0.45 B 1
H H18A 0.7810 0.1521 0.1342 0.045 Uiso calc 0.45 B 1
H H18B 0.9745 0.2300 0.1325 0.045 Uiso calc 0.45 B 1
C C17B 0.8712(8) 0.1232(4) 0.16450(13) 0.0240(11) Uani d 0.55 B 2
H H17B 0.7410 0.1482 0.1660 0.029 Uiso calc 0.55 B 2
C C18B 0.9883(12) 0.1764(10) 0.1429(3) 0.033(2) Uani d 0.55 B 2
H H18C 1.1192 0.1534 0.1408 0.040 Uiso calc 0.55 B 2
H H18D 0.9364 0.2352 0.1303 0.040 Uiso calc 0.55 B 2
O O1 0.8657(2) 0.86307(11) 0.11197(4) 0.0174(3) Uani d 1 . .
O O2 1.1046(2) 0.76253(12) 0.09007(4) 0.0212(4) Uani d 1 . .
O O3 0.6117(2) 0.69093(12) 0.09661(4) 0.0297(4) Uani d 1 . .
O O4 0.8778(2) 0.58025(11) 0.09925(4) 0.0239(4) Uani d 1 . .
C C19 0.9343(3) 0.77562(17) 0.10068(5) 0.0143(5) Uani d 1 . .
C C20 0.7955(3) 0.67310(17) 0.09876(5) 0.0162(5) Uani d 1 . .
O O5 0.3551(2) 0.37126(11) 0.05668(3) 0.0159(3) Uani d 1 . .
O O6 0.0928(2) 0.26559(12) 0.06678(4) 0.0222(4) Uani d 1 . .
O O7 0.5985(2) 0.19598(11) 0.06801(4) 0.0191(4) Uani d 1 . .
O O8 0.3342(2) 0.09181(11) 0.07784(4) 0.0219(4) Uani d 1 . .
C C21 0.2742(3) 0.28163(16) 0.06386(5) 0.0122(4) Uani d 1 . .
C C22 0.4160(3) 0.18068(16) 0.07032(5) 0.0139(5) Uani d 1 . .
O O9 0.7477(2) 0.25409(12) 0.23883(4) 0.0237(4) Uani d 1 . .
O O10 0.4852(2) 0.35506(12) 0.25117(4) 0.0257(4) Uani d 1 . .
O O11 0.4942(2) 0.08883(11) 0.21818(4) 0.0173(3) Uani d 1 . .
O O12 0.2475(2) 0.18011(12) 0.24079(4) 0.0226(4) Uani d 1 . .
C C23 0.5651(3) 0.26894(17) 0.24167(5) 0.0159(5) Uani d 1 . .
C C24 0.4224(3) 0.17033(16) 0.23246(5) 0.0145(5) Uani d 1 . .

loop_
_atom_site_aniso_label
_atom_site_aniso_U_11
_atom_site_aniso_U_22
_atom_site_aniso_U_33
_atom_site_aniso_U_12
_atom_site_aniso_U_13
_atom_site_aniso_U_23
N1 0.0115(9) 0.0126(9) 0.0267(11) 0.0018(7) 0.0032(8) -0.0010(8)
C1 0.0230(13) 0.0245(13) 0.0229(13) 0.0013(10) 0.0052(10) -0.0006(10)
C2 0.0228(13) 0.0355(15) 0.0271(14) -0.0015(11) -0.0021(11) 0.0036(12)
C3 0.0470(18) 0.0395(17) 0.0396(17) 0.0115(14) -0.0023(14) 0.0070(14)
N2 0.0111(9) 0.0115(9) 0.0215(10) -0.0007(7) 0.0030(7) 0.0005(8)
C4 0.0203(12) 0.0191(12) 0.0203(13) 0.0009(9) 0.0057(9) -0.0006(9)
C5 0.0182(12) 0.0328(14) 0.0228(13) 0.0016(10) 0.0006(10) -0.0030(11)
C6 0.0305(15) 0.0404(17) 0.0354(16) -0.0147(12) 0.0043(12) -0.0091(13)
N3 0.0099(9) 0.0121(9) 0.0258(11) 0.0013(7) 0.0019(7) 0.0002(8)
C7 0.0200(13) 0.0198(12) 0.0389(15) 0.0038(10) 0.0029(11) 0.0156(11)
C8 0.0174(13) 0.0453(17) 0.0284(15) 0.0011(11) 0.0036(10) 0.0180(12)
C9 0.0280(15) 0.0460(17) 0.0215(14) 0.0002(12) 0.0008(11) 0.0024(12)
N4 0.0132(9) 0.0116(9) 0.0271(11) 0.0004(7) 0.0028(8) -0.0016(8)
C10 0.0341(15) 0.0277(14) 0.0243(14) 0.0049(11) 0.0064(11) -0.0018(11)
C11 0.0286(15) 0.0543(19) 0.0316(16) 0.0057(13) 0.0012(11) 0.0025(14)
C12 0.051(2) 0.051(2) 0.063(2) 0.0295(16) 0.0130(16) 0.0173(17)
N5 0.0120(9) 0.0124(9) 0.0284(11) 0.0037(7) 0.0052(8) 0.0034(8)
C13 0.0320(14) 0.0199(13) 0.0291(14) 0.0025(10) 0.0023(11) -0.0026(11)
C14 0.071(2) 0.0266(15) 0.0324(16) 0.0002(14) 0.0049(15) -0.0014(13)
C15 0.089(3) 0.0298(16) 0.0397(18) 0.0032(16) 0.0267(17) -0.0064(14)
N6 0.0115(9) 0.0122(9) 0.0298(11) 0.0018(7) 0.0038(8) 0.0012(8)
C16 0.0402(16) 0.0240(14) 0.0251(14) 0.0026(11) 0.0022(11) -0.0071(11)
C17A 0.044(4) 0.034(3) 0.027(3) -0.002(3) 0.007(3) -0.004(3)
C18A 0.035(6) 0.041(5) 0.038(4) 0.004(6) 0.010(6) -0.003(4)
C17B 0.020(3) 0.025(2) 0.026(3) 0.002(2) 0.001(2) 0.002(2)
C18B 0.044(5) 0.027(3) 0.030(4) -0.010(5) 0.014(5) -0.003(3)
O1 0.0182(8) 0.0107(8) 0.0238(9) 0.0014(6) 0.0054(7) -0.0017(6)
O2 0.0151(8) 0.0170(8) 0.0322(9) -0.0004(6) 0.0075(7) -0.0012(7)
O3 0.0121(9) 0.0157(8) 0.0617(13) 0.0009(6) 0.0045(8) -0.0035(8)
O4 0.0193(8) 0.0096(8) 0.0430(11) 0.0015(6) 0.0030(7) -0.0033(7)
C19 0.0149(11) 0.0124(11) 0.0155(11) 0.0007(9) 0.0006(9) 0.0017(9)
C20 0.0163(12) 0.0142(11) 0.0187(12) -0.0004(9) 0.0054(9) -0.0032(9)
O5 0.0149(8) 0.0095(7) 0.0236(9) -0.0001(6) 0.0045(6) 0.0020(6)
O6 0.0112(8) 0.0159(8) 0.0401(10) 0.0028(6) 0.0049(7) 0.0070(7)
O7 0.0100(8) 0.0136(8) 0.0340(10) 0.0015(6) 0.0036(6) 0.0030(7)
O8 0.0120(8) 0.0114(8) 0.0425(10) 0.0013(6) 0.0026(7) 0.0098(7)
C21 0.0117(11) 0.0111(10) 0.0141(11) 0.0016(8) 0.0019(8) -0.0007(8)
C22 0.0120(11) 0.0133(11) 0.0165(11) -0.0002(9) 0.0022(8) 0.0005(9)
O9 0.0123(8) 0.0156(8) 0.0436(11) -0.0008(6) 0.0054(7) -0.0042(7)
O10 0.0167(9) 0.0126(8) 0.0479(11) 0.0013(6) 0.0039(7) -0.0110(7)
O11 0.0171(8) 0.0126(8) 0.0227(9) 0.0005(6) 0.0041(6) -0.0034(6)
O12 0.0118(8) 0.0193(8) 0.0376(10) -0.0019(6) 0.0072(7) -0.0065(7)
C23 0.0142(11) 0.0118(11) 0.0217(12) 0.0005(9) 0.0013(9) 0.0008(9)
C24 0.0145(12) 0.0103(11) 0.0188(12) 0.0010(9) 0.0025(9) 0.0026(9)

loop_
_atom_type_symbol
_atom_type_description
_atom_type_scat_dispersion_real
_atom_type_scat_dispersion_imag
_atom_type_scat_source
C C 0.0033 0.0016 'International Tables Vol C Tables 4.2.6.8 and 6.1.1.4'
H H 0.0000 0.0000 'International Tables Vol C Tables 4.2.6.8 and 6.1.1.4'
N N 0.0061 0.0033 'International Tables Vol C Tables 4.2.6.8 and 6.1.1.4'
O O 0.0106 0.0060 'International Tables Vol C Tables 4.2.6.8 and 6.1.1.4'

loop_
_geom_angle_atom_site_label_1
_geom_angle_atom_site_label_2
_geom_angle_atom_site_label_3
_geom_angle
C1 N1 H1A 109.5
C1 N1 H1B 109.5
H1A N1 H1B 109.5
C1 N1 H1C 109.5
H1A N1 H1C 109.5
H1B N1 H1C 109.5
N1 C1 C2 111.78(18)
N1 C1 H1D 109.3
C2 C1 H1D 109.3
N1 C1 H1E 109.3
C2 C1 H1E 109.3
H1D C1 H1E 107.9
C3 C2 C1 124.7(2)
C3 C2 H2D 117.7
C1 C2 H2D 117.7
C2 C3 H3D 120.0
C2 C3 H3E 120.0
H3D C3 H3E 120.0
C4 N2 H2A 109.5
C4 N2 H2B 109.5
H2A N2 H2B 109.5
C4 N2 H2C 109.5
H2A N2 H2C 109.5
H2B N2 H2C 109.5
N2 C4 C5 111.87(17)
N2 C4 H4D 109.2
C5 C4 H4D 109.2
N2 C4 H4E 109.2
C5 C4 H4E 109.2
H4D C4 H4E 107.9
C6 C5 C4 124.0(2)
C6 C5 H5D 118.0
C4 C5 H5D 118.0
C5 C6 H6D 120.0
C5 C6 H6E 120.0
H6D C6 H6E 120.0
C7 N3 H3A 109.5
C7 N3 H3B 109.5
H3A N3 H3B 109.5
C7 N3 H3C 109.5
H3A N3 H3C 109.5
H3B N3 H3C 109.5
N3 C7 C8 113.89(19)
N3 C7 H7A 108.8
C8 C7 H7A 108.8
N3 C7 H7B 108.8
C8 C7 H7B 108.8
H7A C7 H7B 107.7
C9 C8 C7 127.3(2)
C9 C8 H8A 116.4
C7 C8 H8A 116.4
C8 C9 H9A 120.0
C8 C9 H9B 120.0
H9A C9 H9B 120.0
C10 N4 H4A 109.5
C10 N4 H4B 109.5
H4A N4 H4B 109.5
C10 N4 H4C 109.5
H4A N4 H4C 109.5
H4B N4 H4C 109.5
C11 C10 N4 112.4(2)
C11 C10 H10A 109.1
N4 C10 H10A 109.1
C11 C10 H10B 109.1
N4 C10 H10B 109.1
H10A C10 H10B 107.9
C12 C11 C10 124.6(3)
C12 C11 H11A 117.7
C10 C11 H11A 117.7
C11 C12 H12A 120.0
C11 C12 H12B 120.0
H12A C12 H12B 120.0
C13 N5 H5A 109.5
C13 N5 H5B 109.5
H5A N5 H5B 109.5
C13 N5 H5C 109.5
H5A N5 H5C 109.5
H5B N5 H5C 109.5
C14 C13 N5 112.82(19)
C14 C13 H13A 109.0
N5 C13 H13A 109.0
C14 C13 H13B 109.0
N5 C13 H13B 109.0
H13A C13 H13B 107.8
C15 C14 C13 130.0(3)
C15 C14 H14A 115.0
C13 C14 H14A 115.0
C14 C15 H15A 120.0
C14 C15 H15B 120.0
H15A C15 H15B 120.0
C16 N6 H6A 109.5
C16 N6 H6B 109.5
H6A N6 H6B 109.5
C16 N6 H6C 109.5
H6A N6 H6C 109.5
H6B N6 H6C 109.5
C17A C16 N6 116.3(3)
C17B C16 N6 111.9(3)
C17A C16 H16A 108.2
N6 C16 H16A 108.2
C17A C16 H16B 108.2
N6 C16 H16B 108.2
H16A C16 H16B 107.4
C18A C17A C16 134.7(9)
C18A C17A H17A 112.7
C16 C17A H17A 112.7
C17A C18A H18A 120.0
C17A C18A H18B 120.0
H18A C18A H18B 120.0
C18B C17B C16 124.3(6)
C18B C17B H17B 117.9
C16 C17B H17B 117.9
C17B C18B H18C 120.0
C17B C18B H18D 120.0
H18C C18B H18D 120.0
O1 C19 O2 126.54(19)
O1 C19 C20 117.53(18)
O2 C19 C20 115.91(18)
O3 C20 O4 126.0(2)
O3 C20 C19 116.75(18)
O4 C20 C19 117.23(18)
O6 C21 O5 126.61(19)
O6 C21 C22 116.67(17)
O5 C21 C22 116.71(17)
O7 C22 O8 126.35(19)
O7 C22 C21 117.36(17)
O8 C22 C21 116.28(18)
O10 C23 O9 126.4(2)
O10 C23 C24 116.53(18)
O9 C23 C24 117.08(18)
O12 C24 O11 126.59(19)
O12 C24 C23 115.73(18)
O11 C24 C23 117.67(18)

loop_
_geom_bond_atom_site_label_1
_geom_bond_atom_site_label_2
_geom_bond_distance
N1 C1 1.478(3)
N1 H1A 0.8900
N1 H1B 0.8900
N1 H1C 0.8900
C1 C2 1.485(3)
C1 H1D 0.9700
C1 H1E 0.9700
C2 C3 1.305(3)
C2 H2D 0.9300
C3 H3D 0.9300
C3 H3E 0.9300
N2 C4 1.482(3)
N2 H2A 0.8900
N2 H2B 0.8900
N2 H2C 0.8900
C4 C5 1.492(3)
C4 H4D 0.9700
C4 H4E 0.9700
C5 C6 1.313(3)
C5 H5D 0.9300
C6 H6D 0.9300
C6 H6E 0.9300
N3 C7 1.475(3)
N3 H3A 0.8900
N3 H3B 0.8900
N3 H3C 0.8900
C7 C8 1.484(3)
C7 H7A 0.9700
C7 H7B 0.9700
C8 C9 1.308(3)
C8 H8A 0.9300
C9 H9A 0.9300
C9 H9B 0.9300
N4 C10 1.483(3)
N4 H4A 0.8900
N4 H4B 0.8900
N4 H4C 0.8900
C10 C11 1.464(3)
C10 H10A 0.9700
C10 H10B 0.9700
C11 C12 1.305(4)
C11 H11A 0.9300
C12 H12A 0.9300
C12 H12B 0.9300
N5 C13 1.475(3)
N5 H5A 0.8900
N5 H5B 0.8900
N5 H5C 0.8900
C13 C14 1.475(3)
C13 H13A 0.9700
C13 H13B 0.9700
C14 C15 1.251(4)
C14 H14A 0.9300
C15 H15A 0.9300
C15 H15B 0.9300
N6 C16 1.473(3)
N6 H6A 0.8900
N6 H6B 0.8900
N6 H6C 0.8900
C16 C17A 1.442(7)
C16 C17B 1.461(6)
C16 H16A 0.9700
C16 H16B 0.9700
C17A C18A 1.215(17)
C17A H17A 0.9300
C18A H18A 0.9300
C18A H18B 0.9300
C17B C18B 1.379(11)
C17B H17B 0.9300
C18B H18C 0.9300
C18B H18D 0.9300
O1 C19 1.256(2)
O2 C19 1.259(2)
O3 C20 1.249(2)
O4 C20 1.254(2)
C19 C20 1.552(3)
O5 C21 1.259(2)
O6 C21 1.246(2)
O7 C22 1.247(2)
O8 C22 1.257(2)
C21 C22 1.562(3)
O9 C23 1.251(2)
O10 C23 1.248(2)
O11 C24 1.259(2)
O12 C24 1.249(2)
C23 C24 1.562(3)

loop_
_geom_hbond_atom_site_label_D
_geom_hbond_atom_site_label_H
_geom_hbond_atom_site_label_A
_geom_hbond_site_symmetry_A
_geom_hbond_distance_DH
_geom_hbond_distance_HA
_geom_hbond_distance_DA
_geom_hbond_angle_DHA
N1 H1A O10 . 0.89 2.02 2.829(2) 150
N1 H1A O12 . 0.89 2.30 2.905(2) 125
N1 H1B O9 1_455 0.89 1.89 2.768(2) 167
N1 H1C O11 2 0.89 1.92 2.801(2) 169
N2 H2A O6 1_655 0.89 2.32 2.890(2) 122
N2 H2A O8 1_655 0.89 2.02 2.838(2) 152
N2 H2B O1 1_545 0.89 1.92 2.797(2) 168
N2 H2C O7 . 0.89 1.89 2.773(2) 172
N3 H3A O4 . 0.89 1.94 2.737(2) 148
N3 H3B O6 1_655 0.89 1.89 2.759(2) 165
N3 H3C O5 . 0.89 2.12 2.847(2) 138
N3 H3C O7 . 0.89 2.13 2.885(2) 142
N4 H4A O2 . 0.89 2.18 2.887(2) 135
N4 H4A O4 . 0.89 2.10 2.831(2) 139
N4 H4B O5 1_655 0.89 1.89 2.769(2) 172
N4 H4C O3 1_655 0.89 1.84 2.728(2) 176
N5 H5A O8 1_565 0.89 1.83 2.701(2) 165
N5 H5B O2 1_455 0.89 1.93 2.762(2) 156
N5 H5C O1 . 0.89 2.09 2.945(2) 162
N6 H6A O10 2_645 0.89 1.85 2.720(2) 166
N6 H6B O11 . 0.89 2.04 2.900(2) 163
N6 H6C O12 1_655 0.89 1.92 2.744(2) 153

loop_
_geom_torsion_atom_site_label_1
_geom_torsion_atom_site_label_2
_geom_torsion_atom_site_label_3
_geom_torsion_atom_site_label_4
_geom_torsion
N1 C1 C2 C3 127.2(3)
N2 C4 C5 C6 -125.8(2)
N3 C7 C8 C9 0.9(3)
N4 C10 C11 C12 -128.8(3)
N5 C13 C14 C15 -120.8(3)
C17B C16 C17A C18A -26.1(11)
N6 C16 C17A C18A -115.9(12)
C17A C16 C17B C18B 16.7(7)
N6 C16 C17B C18B 121.6(7)
O1 C19 C20 O3 25.7(3)
O2 C19 C20 O3 -153.11(19)
O1 C19 C20 O4 -154.87(19)
O2 C19 C20 O4 26.3(3)
O6 C21 C22 O7 -178.86(18)
O5 C21 C22 O7 0.2(3)
O6 C21 C22 O8 0.2(3)
O5 C21 C22 O8 179.22(19)
O10 C23 C24 O12 -11.9(3)
O9 C23 C24 O12 168.12(19)
O10 C23 C24 O11 169.54(19)
O9 C23 C24 O11 -10.5(3)
